data_7120453
loop_
_publ_author_name
'Wang, Zhe-Hao'
'Zhang, Huan-Huan'
'Wang, Dao-Ming'
'Xu, Peng-Fei'
'Luo, Yong-Chun'

_publ_section_title
;
 Lewis acid catalyzed diastereoselective [3+4]-annulation of
 donor--acceptor cyclopropanes with anthranils: synthesis of
 tetrahydro-1-benzazepine derivatives
;
_journal_name_full 'Chem. Commun.'
_journal_paper_doi 10.1039/C7CC04239F
_journal_year 2017
_chemical_formula_moiety 'C20 H19 N O5'
_chemical_formula_sum 'C20 H19 N O5'
_chemical_formula_weight 353.36
_chemical_name_systematic
;
 ? 
;
_space_group_crystal_system monoclinic
_space_group_IT_number 13
_space_group_name_Hall '-P 2yac'
_space_group_name_H-M_alt 'P 1 2/n 1'
_symmetry_space_group_name_Hall '-P 2yac'
_symmetry_space_group_name_H-M 'P 1 2/n 1'
_atom_sites_solution_hydrogens geom
_atom_sites_solution_primary iterative
_atom_sites_solution_secondary difmap
_audit_creation_date 2016-06-29
_audit_creation_method
;
Olex2 1.2
(compiled 2016.02.19 svn.r3266 for OlexSys, GUI svn.r5155)
;
_audit_update_record
;
2017-03-29 deposited with the CCDC.
2017-07-14 downloaded from the CCDC.
;
_cell_angle_alpha 90.00
_cell_angle_beta 98.764(5)
_cell_angle_gamma 90.00
_cell_formula_units_Z 8
_cell_length_a 16.8611(8)
_cell_length_b 7.7647(3)
_cell_length_c 27.0984(13)
_cell_measurement_reflns_used 1954
_cell_measurement_temperature 293.23(10)
_cell_measurement_theta_max 22.5120
_cell_measurement_theta_min 3.7950
_cell_volume 3506.3(3)
_computing_cell_refinement
;
CrysAlisPro, Agilent Technologies,
Version 1.171.37.35 (release 13-08-2014 CrysAlis171 .NET)
(compiled Aug 13 2014,18:06:01)
;
_computing_data_collection
;
CrysAlisPro, Agilent Technologies,
Version 1.171.37.35 (release 13-08-2014 CrysAlis171 .NET)
(compiled Aug 13 2014,18:06:01)
;
_computing_data_reduction
;
CrysAlisPro, Agilent Technologies,
Version 1.171.37.35 (release 13-08-2014 CrysAlis171 .NET)
(compiled Aug 13 2014,18:06:01)
;
_computing_molecular_graphics 'Olex2 (Dolomanov et al., 2009)'
_computing_publication_material 'Olex2 (Dolomanov et al., 2009)'
_computing_structure_refinement 'ShelXL (Sheldrick, 2015)'
_computing_structure_solution
;
Superflip (Palatinus & Chapuis, 2007;Palatinus & van der Lee, 2008;
Palatinus et al., 2012)
;
_diffrn_ambient_environment air
_diffrn_ambient_temperature 293.23(10)
_diffrn_detector 'CCD plate'
_diffrn_detector_area_resol_mean 16.0733
_diffrn_detector_type Eos
_diffrn_measured_fraction_theta_full 0.996
_diffrn_measured_fraction_theta_max 0.997
_diffrn_measurement_details
;
#__ type_ start__ end____ width___ exp.time_
  1 omega  -10.00   19.40   1.0500    6.0000
omega____ theta____ kappa____ phi______ frames
    -      -19.5055  -99.0000  -90.0000 28

#__ type_ start__ end____ width___ exp.time_
  2 omega  -38.00   89.05   1.0500    6.0000
omega____ theta____ kappa____ phi______ frames
    -       22.7867  -19.0000  150.0000 121

#__ type_ start__ end____ width___ exp.time_
  3 omega   -1.00   67.25   1.0500    6.0000
omega____ theta____ kappa____ phi______ frames
    -       22.7867   57.0000 -180.0000 65
;
_diffrn_measurement_device 'four-circle diffractometer'
_diffrn_measurement_device_type 'SuperNova, Dual, Cu at zero, Eos'
_diffrn_measurement_method '\w scans'
_diffrn_orient_matrix_UB_11 0.0335850000
_diffrn_orient_matrix_UB_12 -0.0004318000
_diffrn_orient_matrix_UB_13 0.0192753000
_diffrn_orient_matrix_UB_21 -0.0242030000
_diffrn_orient_matrix_UB_22 0.0341524000
_diffrn_orient_matrix_UB_23 0.0168814000
_diffrn_orient_matrix_UB_31 -0.0099228000
_diffrn_orient_matrix_UB_32 -0.0847103000
_diffrn_orient_matrix_UB_33 0.0067069000
_diffrn_radiation_monochromator mirror
_diffrn_radiation_probe x-ray
_diffrn_radiation_type MoK\a
_diffrn_radiation_wavelength 0.71073
_diffrn_reflns_av_R_equivalents 0.0470
_diffrn_reflns_av_unetI/netI 0.0794
_diffrn_reflns_limit_h_max 20
_diffrn_reflns_limit_h_min -19
_diffrn_reflns_limit_k_max 9
_diffrn_reflns_limit_k_min -8
_diffrn_reflns_limit_l_max 15
_diffrn_reflns_limit_l_min -33
_diffrn_reflns_number 12770
_diffrn_reflns_theta_full 25.50
_diffrn_reflns_theta_max 26.02
_diffrn_reflns_theta_min 3.36
_diffrn_source 'SuperNova (Mo) X-ray Source'
_exptl_absorpt_coefficient_mu 0.097
_exptl_absorpt_correction_T_max 1.00000
_exptl_absorpt_correction_T_min 0.91353
_exptl_absorpt_correction_type multi-scan
_exptl_absorpt_process_details
;
CrysAlisPro, Agilent Technologies,
Version 1.171.37.35 (release 13-08-2014 CrysAlis171 .NET)
(compiled Aug 13 2014,18:06:01)
Empirical absorption correction using spherical harmonics,
 implemented in SCALE3 ABSPACK scaling algorithm.
;
_exptl_crystal_colour 'clear light colourless'
_exptl_crystal_colour_lustre clear
_exptl_crystal_colour_modifier light
_exptl_crystal_colour_primary colourless
_exptl_crystal_density_diffrn 1.339
_exptl_crystal_density_method 'not measured'
_exptl_crystal_description block
_exptl_crystal_F_000 1488
_exptl_crystal_size_max 0.21
_exptl_crystal_size_mid 0.17
_exptl_crystal_size_min 0.15
_refine_diff_density_max 0.243
_refine_diff_density_min -0.214
_refine_diff_density_rms 0.049
_refine_ls_extinction_method none
_refine_ls_goodness_of_fit_ref 1.009
_refine_ls_hydrogen_treatment constr
_refine_ls_matrix_type full
_refine_ls_number_parameters 473
_refine_ls_number_reflns 6901
_refine_ls_number_restraints 0
_refine_ls_restrained_S_all 1.009
_refine_ls_R_factor_all 0.1200
_refine_ls_R_factor_gt 0.0660
_refine_ls_shift/su_max 0.000
_refine_ls_shift/su_mean 0.000
_refine_ls_structure_factor_coef Fsqd
_refine_ls_weighting_details 'calc w=1/[\s^2^(Fo^2^)+(0.0599P)^2^+0.9349P] where P=(Fo^2^+2Fc^2^)/3'
_refine_ls_weighting_scheme calc
_refine_ls_wR_factor_gt 0.1391
_refine_ls_wR_factor_ref 0.1784
_reflns_number_gt 3855
_reflns_number_total 6901
_reflns_threshold_expression >2sigma(I)
_cod_data_source_file c7cc04239f2.cif
_cod_data_source_block luoych_0629
_cod_database_code 7120453
_chemical_oxdiff_formula 'C30 S8 H20 I2'
_reflns_odcompleteness_completeness 99.65
_reflns_odcompleteness_iscentric 1
_reflns_odcompleteness_theta 26.32
_olex2_refinement_description
;
1. Fixed Uiso
 At 1.2 times of:
  All C(H) groups, All C(H,H) groups
 At 1.5 times of:
  All C(H,H,H) groups
2.a Ternary CH refined with riding coordinates:
 C7(H7), C10(H10), C27(H27), C30(H30)
2.b Secondary CH2 refined with riding coordinates:
 C8(H8A,H8B), C28(H28A,H28B)
2.c Aromatic/amide H refined with riding coordinates:
 C1(H1), C2(H2), C3(H3), C4(H4), C5(H5), C12(H12), C13(H13), C14(H14),
 C15(H15), C21(H21), C22(H22), C23(H23), C24(H24), C25(H25), C32(H32), C33(H33),
  C34(H34), C35(H35)
2.d Idealised Me refined as rotating group:
 C18(H18A,H18B,H18C), C20(H20A,H20B,H20C), C38(H38A,H38B,H38C), C40(H40A,H40B,
 H40C)
;
_olex2_date_sample_data_collection 2016-06-29
_olex2_submission_special_instructions 'No special instructions were received'

loop_
_space_group_symop_id
_space_group_symop_operation_xyz
1 'x, y, z'
2 '-x+1/2, y, -z+1/2'
3 '-x, -y, -z'
4 'x-1/2, -y, z-1/2'

loop_
_atom_site_label
_atom_site_type_symbol
_atom_site_fract_x
_atom_site_fract_y
_atom_site_fract_z
_atom_site_U_iso_or_equiv
_atom_site_adp_type
_atom_site_occupancy
_atom_site_calc_flag
_atom_site_refinement_flags_posn
O1 O 0.59992(12) 0.6948(2) 0.68653(8) 0.0448(5) Uani 1 d .
O2 O 0.74251(15) 0.5201(3) 0.62340(10) 0.0684(8) Uani 1 d .
O3 O 0.79681(14) 0.6479(3) 0.69325(9) 0.0625(7) Uani 1 d .
O4 O 0.77746(15) 1.0542(3) 0.67178(11) 0.0727(8) Uani 1 d .
O5 O 0.78481(14) 0.9592(3) 0.59475(9) 0.0598(7) Uani 1 d .
N1 N 0.53231(14) 0.7253(3) 0.64606(10) 0.0408(6) Uani 1 d .
C1 C 0.42985(19) 0.5796(4) 0.55959(15) 0.0573(10) Uani 1 d .
H1 H 0.4269 0.5207 0.5891 0.069 Uiso 1 calc R
C2 C 0.3681(2) 0.5655(5) 0.52035(19) 0.0751(13) Uani 1 d .
H2 H 0.3240 0.4966 0.5234 0.090 Uiso 1 calc R
C3 C 0.3713(2) 0.6518(6) 0.47713(17) 0.0776(14) Uani 1 d .
H3 H 0.3292 0.6426 0.4508 0.093 Uiso 1 calc R
C4 C 0.4368(3) 0.7531(5) 0.47225(15) 0.0708(12) Uani 1 d .
H4 H 0.4390 0.8119 0.4426 0.085 Uiso 1 calc R
C5 C 0.4994(2) 0.7672(4) 0.51179(13) 0.0564(9) Uani 1 d .
H5 H 0.5435 0.8357 0.5084 0.068 Uiso 1 calc R
C6 C 0.49694(18) 0.6810(4) 0.55574(12) 0.0431(8) Uani 1 d .
C7 C 0.56515(17) 0.6802(4) 0.59926(11) 0.0383(7) Uani 1 d .
H7 H 0.5840 0.5609 0.6032 0.046 Uiso 1 calc R
C8 C 0.63851(17) 0.7898(4) 0.59212(11) 0.0391(7) Uani 1 d .
H8A H 0.6653 0.7373 0.5667 0.047 Uiso 1 calc R
H8B H 0.6205 0.9034 0.5804 0.047 Uiso 1 calc R
C9 C 0.69859(17) 0.8083(4) 0.64041(11) 0.0374(7) Uani 1 d .
C10 C 0.65175(18) 0.8404(4) 0.68435(12) 0.0429(8) Uani 1 d .
H10 H 0.6877 0.8580 0.7159 0.052 Uiso 1 calc R
C11 C 0.59187(17) 0.9863(4) 0.67331(12) 0.0393(7) Uani 1 d .
C12 C 0.5947(2) 1.1603(4) 0.68259(13) 0.0501(8) Uani 1 d .
H12 H 0.6418 1.2128 0.6977 0.060 Uiso 1 calc R
C13 C 0.5251(2) 1.2551(4) 0.66874(14) 0.0584(10) Uani 1 d .
H13 H 0.5254 1.3730 0.6748 0.070 Uiso 1 calc R
C14 C 0.4554(2) 1.1766(4) 0.64603(15) 0.0595(10) Uani 1 d .
H14 H 0.4093 1.2425 0.6374 0.071 Uiso 1 calc R
C15 C 0.45282(19) 1.0017(4) 0.63583(13) 0.0491(8) Uani 1 d .
H15 H 0.4063 0.9494 0.6198 0.059 Uiso 1 calc R
C16 C 0.52151(17) 0.9090(4) 0.65031(11) 0.0386(7) Uani 1 d .
C17 C 0.74716(18) 0.6415(4) 0.65039(12) 0.0431(8) Uani 1 d .
C18 C 0.8456(3) 0.4964(4) 0.70643(16) 0.0796(13) Uani 1 d .
H18A H 0.8868 0.4898 0.6857 0.119 Uiso 1 calc GR
H18B H 0.8125 0.3954 0.7016 0.119 Uiso 1 calc GR
H18C H 0.8698 0.5036 0.7408 0.119 Uiso 1 calc GR
C19 C 0.75741(18) 0.9548(4) 0.63836(14) 0.0454(8) Uani 1 d .
C20 C 0.8411(2) 1.0960(5) 0.58913(16) 0.0787(13) Uani 1 d .
H20A H 0.8563 1.0900 0.5564 0.118 Uiso 1 calc GR
H20B H 0.8879 1.0833 0.6139 0.118 Uiso 1 calc GR
H20C H 0.8164 1.2053 0.5933 0.118 Uiso 1 calc GR
O6 O 0.23474(12) 0.3770(2) 0.64268(8) 0.0474(6) Uani 1 d .
O7 O 0.05586(18) 0.5235(3) 0.68206(10) 0.0882(10) Uani 1 d .
O8 O 0.14649(15) 0.4254(3) 0.74306(8) 0.0628(7) Uani 1 d .
O9 O 0.13574(15) 0.0172(3) 0.73004(10) 0.0699(8) Uani 1 d .
O10 O 0.01393(13) 0.0758(3) 0.68934(9) 0.0562(6) Uani 1 d .
N2 N 0.20779(14) 0.3365(3) 0.58976(10) 0.0416(6) Uani 1 d .
C21 C 0.1253(2) 0.4288(4) 0.49207(14) 0.0575(9) Uani 1 d .
H21 H 0.1690 0.4996 0.5029 0.069 Uiso 1 calc R
C22 C 0.0993(3) 0.4104(6) 0.44216(15) 0.0743(12) Uani 1 d .
H22 H 0.1259 0.4679 0.4194 0.089 Uiso 1 calc R
C23 C 0.0346(3) 0.3086(5) 0.42495(14) 0.0725(12) Uani 1 d .
H23 H 0.0178 0.2960 0.3908 0.087 Uiso 1 calc R
C24 C -0.0050(2) 0.2256(5) 0.45866(14) 0.0667(11) Uani 1 d .
H24 H -0.0496 0.1580 0.4475 0.080 Uiso 1 calc R
C25 C 0.0216(2) 0.2424(4) 0.50939(12) 0.0508(9) Uani 1 d .
H25 H -0.0053 0.1850 0.5320 0.061 Uiso 1 calc R
C26 C 0.08732(18) 0.3433(4) 0.52684(11) 0.0390(7) Uani 1 d .
C27 C 0.11828(17) 0.3666(4) 0.58206(11) 0.0381(7) Uani 1 d .
H27 H 0.1096 0.4874 0.5903 0.046 Uiso 1 calc R
C28 C 0.07552(17) 0.2561(4) 0.61660(11) 0.0382(7) Uani 1 d .
H28A H 0.0707 0.1394 0.6037 0.046 Uiso 1 calc R
H28B H 0.0218 0.3007 0.6165 0.046 Uiso 1 calc R
C29 C 0.11968(17) 0.2516(4) 0.67093(11) 0.0379(7) Uani 1 d .
C30 C 0.21049(17) 0.2306(4) 0.66963(12) 0.0412(7) Uani 1 d .
H30 H 0.2415 0.2207 0.7032 0.049 Uiso 1 calc R
C31 C 0.22648(16) 0.0841(4) 0.63631(12) 0.0401(7) Uani 1 d .
C32 C 0.23719(18) -0.0911(4) 0.64352(14) 0.0505(9) Uani 1 d .
H32 H 0.2385 -0.1398 0.6750 0.061 Uiso 1 calc R
C33 C 0.2460(2) -0.1924(4) 0.60256(15) 0.0579(10) Uani 1 d .
H33 H 0.2533 -0.3105 0.6066 0.069 Uiso 1 calc R
C34 C 0.2441(2) -0.1204(5) 0.55585(15) 0.0605(10) Uani 1 d .
H34 H 0.2508 -0.1905 0.5290 0.073 Uiso 1 calc R
C35 C 0.23208(19) 0.0559(4) 0.54831(14) 0.0522(9) Uani 1 d .
H35 H 0.2300 0.1052 0.5169 0.063 Uiso 1 calc R
C36 C 0.22351(17) 0.1531(4) 0.58926(12) 0.0405(7) Uani 1 d .
C37 C 0.1031(2) 0.4170(4) 0.69821(12) 0.0470(8) Uani 1 d .
C38 C 0.1335(3) 0.5747(4) 0.77301(14) 0.0795(13) Uani 1 d .
H38A H 0.1488 0.6770 0.7569 0.119 Uiso 1 calc GR
H38B H 0.1654 0.5644 0.8054 0.119 Uiso 1 calc GR
H38C H 0.0778 0.5816 0.7766 0.119 Uiso 1 calc GR
C39 C 0.09234(19) 0.1024(4) 0.70028(12) 0.0421(7) Uani 1 d .
C40 C -0.0181(2) -0.0665(5) 0.71495(14) 0.0683(11) Uani 1 d .
H40A H 0.0012 -0.1733 0.7035 0.102 Uiso 1 calc GR
H40B H -0.0757 -0.0646 0.7080 0.102 Uiso 1 calc GR
H40C H -0.0011 -0.0556 0.7503 0.102 Uiso 1 calc GR

loop_
_atom_site_aniso_label
_atom_site_aniso_U_11
_atom_site_aniso_U_22
_atom_site_aniso_U_33
_atom_site_aniso_U_23
_atom_site_aniso_U_13
_atom_site_aniso_U_12
O1 0.0494(13) 0.0473(12) 0.0357(12) 0.0064(10) -0.0002(10) -0.0027(10)
O2 0.0704(17) 0.0573(14) 0.0674(17) -0.0230(14) -0.0221(14) 0.0166(12)
O3 0.0703(16) 0.0555(14) 0.0515(15) -0.0115(12) -0.0232(13) 0.0175(12)
O4 0.0635(17) 0.0762(16) 0.0788(19) -0.0309(16) 0.0122(15) -0.0250(14)
O5 0.0531(15) 0.0699(15) 0.0569(16) -0.0040(13) 0.0099(13) -0.0213(12)
N1 0.0391(14) 0.0414(14) 0.0400(15) -0.0009(12) 0.0002(12) -0.0039(11)
C1 0.0410(19) 0.055(2) 0.072(3) -0.013(2) -0.0041(18) -0.0010(16)
C2 0.041(2) 0.069(3) 0.106(4) -0.034(3) -0.020(2) 0.0060(18)
C3 0.056(3) 0.085(3) 0.078(3) -0.050(3) -0.032(2) 0.032(2)
C4 0.074(3) 0.083(3) 0.047(2) -0.018(2) -0.018(2) 0.025(2)
C5 0.056(2) 0.063(2) 0.046(2) -0.0056(19) -0.0071(18) 0.0083(17)
C6 0.0417(18) 0.0412(17) 0.0431(19) -0.0113(16) -0.0047(15) 0.0084(14)
C7 0.0375(16) 0.0387(16) 0.0368(17) -0.0029(14) 0.0000(14) 0.0008(13)
C8 0.0393(17) 0.0432(16) 0.0333(16) -0.0009(15) 0.0003(14) -0.0002(13)
C9 0.0334(15) 0.0418(16) 0.0350(16) -0.0008(14) -0.0018(13) 0.0016(12)
C10 0.0414(18) 0.0457(17) 0.0388(18) -0.0032(15) -0.0034(15) -0.0035(14)
C11 0.0373(17) 0.0423(17) 0.0389(17) -0.0042(15) 0.0071(14) -0.0009(13)
C12 0.0477(19) 0.0475(18) 0.055(2) -0.0143(17) 0.0087(17) -0.0051(15)
C13 0.059(2) 0.0426(18) 0.074(3) -0.0112(19) 0.011(2) 0.0030(16)
C14 0.047(2) 0.054(2) 0.078(3) 0.000(2) 0.010(2) 0.0119(16)
C15 0.0354(17) 0.055(2) 0.057(2) -0.0034(18) 0.0073(16) -0.0015(14)
C16 0.0407(17) 0.0383(16) 0.0383(17) -0.0049(15) 0.0109(14) -0.0029(13)
C17 0.0376(17) 0.0498(18) 0.0393(18) -0.0051(17) -0.0029(15) 0.0012(14)
C18 0.085(3) 0.066(2) 0.073(3) -0.006(2) -0.035(2) 0.029(2)
C19 0.0357(17) 0.0467(18) 0.052(2) -0.0066(17) -0.0006(16) 0.0020(14)
C20 0.061(2) 0.088(3) 0.086(3) 0.014(3) 0.007(2) -0.031(2)
O6 0.0479(13) 0.0419(11) 0.0473(13) -0.0032(11) -0.0097(11) -0.0082(9)
O7 0.116(2) 0.0770(17) 0.0587(17) -0.0157(15) -0.0285(17) 0.0562(17)
O8 0.0821(18) 0.0556(14) 0.0410(13) -0.0124(12) -0.0214(13) 0.0232(12)
O9 0.0558(15) 0.0769(16) 0.0727(19) 0.0345(15) -0.0042(14) 0.0075(13)
O10 0.0456(14) 0.0692(15) 0.0527(15) 0.0193(13) 0.0042(12) -0.0026(11)
N2 0.0405(14) 0.0395(14) 0.0425(15) 0.0007(13) -0.0015(12) -0.0027(11)
C21 0.061(2) 0.063(2) 0.049(2) 0.0130(19) 0.0104(18) 0.0077(18)
C22 0.089(3) 0.090(3) 0.047(2) 0.023(2) 0.021(2) 0.028(3)
C23 0.102(4) 0.079(3) 0.032(2) 0.000(2) -0.004(2) 0.040(3)
C24 0.076(3) 0.068(2) 0.047(2) -0.005(2) -0.019(2) 0.009(2)
C25 0.053(2) 0.055(2) 0.0403(19) 0.0055(17) -0.0041(16) 0.0043(16)
C26 0.0419(17) 0.0380(16) 0.0352(17) 0.0028(14) 0.0002(14) 0.0084(13)
C27 0.0389(16) 0.0365(15) 0.0369(17) 0.0025(14) -0.0006(14) 0.0041(12)
C28 0.0373(16) 0.0444(16) 0.0311(16) 0.0007(14) -0.0006(13) 0.0044(13)
C29 0.0392(16) 0.0388(16) 0.0333(16) 0.0025(14) -0.0017(14) 0.0060(13)
C30 0.0406(17) 0.0400(16) 0.0391(18) 0.0041(15) -0.0063(15) 0.0013(13)
C31 0.0302(15) 0.0401(16) 0.0478(19) 0.0009(16) -0.0010(14) 0.0058(12)
C32 0.0455(19) 0.0451(18) 0.060(2) 0.0095(18) 0.0055(17) 0.0051(15)
C33 0.054(2) 0.0415(19) 0.076(3) -0.002(2) 0.004(2) 0.0078(15)
C34 0.057(2) 0.058(2) 0.064(3) -0.012(2) 0.001(2) 0.0114(17)
C35 0.0447(19) 0.060(2) 0.051(2) -0.0011(19) 0.0066(17) 0.0100(16)
C36 0.0306(15) 0.0424(17) 0.0474(19) -0.0002(16) 0.0028(14) -0.0003(13)
C37 0.056(2) 0.0478(18) 0.0330(17) -0.0012(16) -0.0055(16) 0.0071(16)
C38 0.116(4) 0.059(2) 0.053(2) -0.022(2) -0.021(2) 0.028(2)
C39 0.0420(18) 0.0498(18) 0.0329(17) -0.0018(15) 0.0001(15) 0.0040(14)
C40 0.065(2) 0.080(2) 0.063(3) 0.025(2) 0.019(2) -0.008(2)

loop_
_atom_type_symbol
_atom_type_description
_atom_type_scat_dispersion_real
_atom_type_scat_dispersion_imag
_atom_type_scat_source
C C 0.0033 0.0016 'International Tables Vol C Tables 4.2.6.8 and 6.1.1.4'
H H 0.0000 0.0000 'International Tables Vol C Tables 4.2.6.8 and 6.1.1.4'
N N 0.0061 0.0033 'International Tables Vol C Tables 4.2.6.8 and 6.1.1.4'
O O 0.0106 0.0060 'International Tables Vol C Tables 4.2.6.8 and 6.1.1.4'

loop_
_geom_angle_atom_site_label_1
_geom_angle_atom_site_label_2
_geom_angle_atom_site_label_3
_geom_angle
C10 O1 N1 104.43(19)
C17 O3 C18 116.4(3)
C19 O5 C20 115.7(3)
O1 N1 C7 104.4(2)
C16 N1 O1 101.1(2)
C16 N1 C7 111.4(2)
C2 C1 H1 119.5
C2 C1 C6 120.9(4)
C6 C1 H1 119.5
C1 C2 H2 119.9
C3 C2 C1 120.3(4)
C3 C2 H2 119.9
C2 C3 H3 119.9
C2 C3 C4 120.1(4)
C4 C3 H3 119.9
C3 C4 H4 120.1
C3 C4 C5 119.8(4)
C5 C4 H4 120.1
C4 C5 H5 119.6
C6 C5 C4 120.7(4)
C6 C5 H5 119.6
C1 C6 C7 117.8(3)
C5 C6 C1 118.2(3)
C5 C6 C7 123.8(3)
N1 C7 C6 108.8(2)
N1 C7 H7 106.5
N1 C7 C8 112.6(2)
C6 C7 H7 106.5
C6 C7 C8 115.4(2)
C8 C7 H7 106.5
C7 C8 H8A 109.1
C7 C8 H8B 109.1
H8A C8 H8B 107.8
C9 C8 C7 112.5(2)
C9 C8 H8A 109.1
C9 C8 H8B 109.1
C8 C9 C10 108.9(2)
C17 C9 C8 109.7(2)
C17 C9 C10 108.8(2)
C19 C9 C8 112.9(2)
C19 C9 C10 108.7(2)
C19 C9 C17 107.8(2)
O1 C10 C9 106.9(2)
O1 C10 H10 111.9
O1 C10 C11 101.8(2)
C9 C10 H10 111.9
C11 C10 C9 111.8(2)
C11 C10 H10 111.9
C12 C11 C10 134.0(3)
C12 C11 C16 120.7(3)
C16 C11 C10 105.3(2)
C11 C12 H12 121.1
C11 C12 C13 117.9(3)
C13 C12 H12 121.1
C12 C13 H13 119.6
C14 C13 C12 120.9(3)
C14 C13 H13 119.6
C13 C14 H14 119.3
C13 C14 C15 121.3(3)
C15 C14 H14 119.3
C14 C15 H15 121.4
C16 C15 C14 117.3(3)
C16 C15 H15 121.4
C11 C16 N1 110.6(2)
C15 C16 N1 127.4(3)
C15 C16 C11 121.9(3)
O2 C17 O3 122.9(3)
O2 C17 C9 125.3(3)
O3 C17 C9 111.8(3)
O3 C18 H18A 109.5
O3 C18 H18B 109.5
O3 C18 H18C 109.5
H18A C18 H18B 109.5
H18A C18 H18C 109.5
H18B C18 H18C 109.5
O4 C19 O5 123.9(3)
O4 C19 C9 124.5(3)
O5 C19 C9 111.6(3)
O5 C20 H20A 109.5
O5 C20 H20B 109.5
O5 C20 H20C 109.5
H20A C20 H20B 109.5
H20A C20 H20C 109.5
H20B C20 H20C 109.5
C30 O6 N2 104.82(19)
C37 O8 C38 116.4(3)
C39 O10 C40 116.3(3)
O6 N2 C27 104.8(2)
C36 N2 O6 100.9(2)
C36 N2 C27 109.3(2)
C22 C21 H21 119.6
C22 C21 C26 120.7(4)
C26 C21 H21 119.6
C21 C22 H22 119.4
C23 C22 C21 121.2(4)
C23 C22 H22 119.4
C22 C23 H23 120.4
C22 C23 C24 119.2(4)
C24 C23 H23 120.4
C23 C24 H24 120.0
C23 C24 C25 120.0(4)
C25 C24 H24 120.0
C24 C25 H25 119.5
C26 C25 C24 121.0(3)
C26 C25 H25 119.5
C21 C26 C27 119.2(3)
C25 C26 C21 118.0(3)
C25 C26 C27 122.8(3)
N2 C27 C26 107.7(2)
N2 C27 H27 107.3
N2 C27 C28 112.5(2)
C26 C27 H27 107.3
C26 C27 C28 114.4(2)
C28 C27 H27 107.3
C27 C28 H28A 109.0
C27 C28 H28B 109.0
C27 C28 C29 113.1(2)
H28A C28 H28B 107.8
C29 C28 H28A 109.0
C29 C28 H28B 109.0
C30 C29 C28 108.4(2)
C37 C29 C28 110.2(2)
C37 C29 C30 110.8(3)
C39 C29 C28 112.1(2)
C39 C29 C30 108.3(2)
C39 C29 C37 107.2(3)
O6 C30 C29 106.7(2)
O6 C30 H30 112.2
O6 C30 C31 101.6(2)
C29 C30 H30 112.2
C31 C30 C29 111.3(2)
C31 C30 H30 112.2
C32 C31 C30 133.8(3)
C36 C31 C30 106.1(2)
C36 C31 C32 120.0(3)
C31 C32 H32 120.9
C31 C32 C33 118.2(3)
C33 C32 H32 120.9
C32 C33 H33 119.5
C34 C33 C32 121.0(3)
C34 C33 H33 119.5
C33 C34 H34 119.5
C33 C34 C35 121.0(3)
C35 C34 H34 119.5
C34 C35 H35 121.5
C36 C35 C34 117.0(3)
C36 C35 H35 121.5
C31 C36 N2 110.8(3)
C35 C36 N2 126.3(3)
C35 C36 C31 122.9(3)
O7 C37 O8 123.5(3)
O7 C37 C29 124.8(3)
O8 C37 C29 111.7(3)
O8 C38 H38A 109.5
O8 C38 H38B 109.5
O8 C38 H38C 109.5
H38A C38 H38B 109.5
H38A C38 H38C 109.5
H38B C38 H38C 109.5
O9 C39 O10 123.3(3)
O9 C39 C29 124.8(3)
O10 C39 C29 112.0(3)
O10 C40 H40A 109.5
O10 C40 H40B 109.5
O10 C40 H40C 109.5
H40A C40 H40B 109.5
H40A C40 H40C 109.5
H40B C40 H40C 109.5

loop_
_geom_bond_atom_site_label_1
_geom_bond_atom_site_label_2
_geom_bond_distance
O1 N1 1.475(3)
O1 C10 1.436(3)
O2 C17 1.188(3)
O3 C17 1.325(3)
O3 C18 1.449(4)
O4 C19 1.199(4)
O5 C19 1.333(4)
O5 C20 1.448(4)
N1 C7 1.501(4)
N1 C16 1.445(4)
C1 H1 0.9300
C1 C2 1.374(5)
C1 C6 1.395(4)
C2 H2 0.9300
C2 C3 1.357(6)
C3 H3 0.9300
C3 C4 1.379(6)
C4 H4 0.9300
C4 C5 1.390(4)
C5 H5 0.9300
C5 C6 1.372(4)
C6 C7 1.517(4)
C7 H7 0.9800
C7 C8 1.538(4)
C8 H8A 0.9700
C8 H8B 0.9700
C8 C9 1.535(4)
C9 C10 1.546(4)
C9 C17 1.534(4)
C9 C19 1.516(4)
C10 H10 0.9800
C10 C11 1.516(4)
C11 C12 1.374(4)
C11 C16 1.389(4)
C12 H12 0.9300
C12 C13 1.388(4)
C13 H13 0.9300
C13 C14 1.383(5)
C14 H14 0.9300
C14 C15 1.385(4)
C15 H15 0.9300
C15 C16 1.369(4)
C18 H18A 0.9600
C18 H18B 0.9600
C18 H18C 0.9600
C20 H20A 0.9600
C20 H20B 0.9600
C20 H20C 0.9600
O6 N2 1.471(3)
O6 C30 1.443(3)
O7 C37 1.184(4)
O8 C37 1.321(4)
O8 C38 1.451(4)
O9 C39 1.202(3)
O10 C39 1.326(4)
O10 C40 1.452(4)
N2 C27 1.510(4)
N2 C36 1.449(4)
C21 H21 0.9300
C21 C22 1.364(5)
C21 C26 1.386(4)
C22 H22 0.9300
C22 C23 1.369(6)
C23 H23 0.9300
C23 C24 1.372(6)
C24 H24 0.9300
C24 C25 1.386(5)
C25 H25 0.9300
C25 C26 1.381(4)
C26 C27 1.519(4)
C27 H27 0.9800
C27 C28 1.529(4)
C28 H28A 0.9700
C28 H28B 0.9700
C28 C29 1.546(4)
C29 C30 1.545(4)
C29 C37 1.529(4)
C29 C39 1.516(4)
C30 H30 0.9800
C30 C31 1.502(4)
C31 C32 1.382(4)
C31 C36 1.377(4)
C32 H32 0.9300
C32 C33 1.387(5)
C33 H33 0.9300
C33 C34 1.379(5)
C34 H34 0.9300
C34 C35 1.394(5)
C35 H35 0.9300
C35 C36 1.368(4)
C38 H38A 0.9600
C38 H38B 0.9600
C38 H38C 0.9600
C40 H40A 0.9600
C40 H40B 0.9600
C40 H40C 0.9600

loop_
_geom_torsion_atom_site_label_1
_geom_torsion_atom_site_label_2
_geom_torsion_atom_site_label_3
_geom_torsion_atom_site_label_4
_geom_torsion
O1 N1 C7 C6 171.5(2)
O1 N1 C7 C8 -59.2(3)
O1 N1 C16 C11 23.6(3)
O1 N1 C16 C15 -154.7(3)
O1 C10 C11 C12 153.3(4)
O1 C10 C11 C16 -24.5(3)
N1 O1 C10 C9 -78.1(2)
N1 O1 C10 C11 39.3(3)
N1 C7 C8 C9 44.4(3)
C1 C2 C3 C4 0.5(6)
C1 C6 C7 N1 -54.2(3)
C1 C6 C7 C8 178.1(3)
C2 C1 C6 C5 0.4(5)
C2 C1 C6 C7 -175.8(3)
C2 C3 C4 C5 -0.3(6)
C3 C4 C5 C6 0.1(5)
C4 C5 C6 C1 -0.1(5)
C4 C5 C6 C7 175.8(3)
C5 C6 C7 N1 129.9(3)
C5 C6 C7 C8 2.2(4)
C6 C1 C2 C3 -0.6(5)
C6 C7 C8 C9 170.2(2)
C7 N1 C16 C11 -86.8(3)
C7 N1 C16 C15 95.0(4)
C7 C8 C9 C10 -42.3(3)
C7 C8 C9 C17 76.7(3)
C7 C8 C9 C19 -163.1(2)
C8 C9 C10 O1 59.5(3)
C8 C9 C10 C11 -51.1(3)
C8 C9 C17 O2 4.2(4)
C8 C9 C17 O3 -176.5(3)
C8 C9 C19 O4 137.2(3)
C8 C9 C19 O5 -43.2(3)
C9 C10 C11 C12 -92.9(4)
C9 C10 C11 C16 89.3(3)
C10 O1 N1 C7 76.5(2)
C10 O1 N1 C16 -39.1(3)
C10 C9 C17 O2 123.2(4)
C10 C9 C17 O3 -57.5(3)
C10 C9 C19 O4 16.3(4)
C10 C9 C19 O5 -164.1(2)
C10 C11 C12 C13 -176.9(3)
C10 C11 C16 N1 0.1(3)
C10 C11 C16 C15 178.5(3)
C11 C12 C13 C14 -0.4(6)
C12 C11 C16 N1 -178.1(3)
C12 C11 C16 C15 0.3(5)
C12 C13 C14 C15 -0.7(6)
C13 C14 C15 C16 1.6(6)
C14 C15 C16 N1 176.6(3)
C14 C15 C16 C11 -1.4(5)
C16 N1 C7 C6 -80.2(3)
C16 N1 C7 C8 49.1(3)
C16 C11 C12 C13 0.6(5)
C17 C9 C10 O1 -59.9(3)
C17 C9 C10 C11 -170.6(2)
C17 C9 C19 O4 -101.5(4)
C17 C9 C19 O5 78.1(3)
C18 O3 C17 O2 -0.8(5)
C18 O3 C17 C9 179.9(3)
C19 C9 C10 O1 -177.1(2)
C19 C9 C10 C11 72.3(3)
C19 C9 C17 O2 -119.1(4)
C19 C9 C17 O3 60.2(3)
C20 O5 C19 O4 -0.9(5)
C20 O5 C19 C9 179.6(3)
O6 N2 C27 C26 174.8(2)
O6 N2 C27 C28 -58.2(3)
O6 N2 C36 C31 22.3(3)
O6 N2 C36 C35 -159.6(3)
O6 C30 C31 C32 160.4(3)
O6 C30 C31 C36 -24.3(3)
N2 O6 C30 C29 -78.3(3)
N2 O6 C30 C31 38.4(3)
N2 C27 C28 C29 44.0(3)
C21 C22 C23 C24 0.7(6)
C21 C26 C27 N2 -49.9(3)
C21 C26 C27 C28 -175.8(3)
C22 C21 C26 C25 -1.4(5)
C22 C21 C26 C27 179.8(3)
C22 C23 C24 C25 -1.3(6)
C23 C24 C25 C26 0.6(5)
C24 C25 C26 C21 0.8(5)
C24 C25 C26 C27 179.6(3)
C25 C26 C27 N2 131.3(3)
C25 C26 C27 C28 5.4(4)
C26 C21 C22 C23 0.6(6)
C26 C27 C28 C29 167.3(2)
C27 N2 C36 C31 -87.7(3)
C27 N2 C36 C35 90.3(4)
C27 C28 C29 C30 -42.9(3)
C27 C28 C29 C37 78.5(3)
C27 C28 C29 C39 -162.3(2)
C28 C29 C30 O6 59.8(3)
C28 C29 C30 C31 -50.3(3)
C28 C29 C37 O7 8.3(5)
C28 C29 C37 O8 -173.4(3)
C28 C29 C39 O9 141.2(3)
C28 C29 C39 O10 -38.8(3)
C29 C30 C31 C32 -86.4(4)
C29 C30 C31 C36 88.9(3)
C30 O6 N2 C27 75.9(2)
C30 O6 N2 C36 -37.7(3)
C30 C29 C37 O7 128.2(4)
C30 C29 C37 O8 -53.5(4)
C30 C29 C39 O9 21.7(4)
C30 C29 C39 O10 -158.3(3)
C30 C31 C32 C33 175.9(3)
C30 C31 C36 N2 0.9(3)
C30 C31 C36 C35 -177.2(3)
C31 C32 C33 C34 -0.1(5)
C32 C31 C36 N2 177.0(3)
C32 C31 C36 C35 -1.1(5)
C32 C33 C34 C35 -0.9(5)
C33 C34 C35 C36 0.8(5)
C34 C35 C36 N2 -177.7(3)
C34 C35 C36 C31 0.2(5)
C36 N2 C27 C26 -77.7(3)
C36 N2 C27 C28 49.2(3)
C36 C31 C32 C33 1.0(5)
C37 C29 C30 O6 -61.2(3)
C37 C29 C30 C31 -171.2(2)
C37 C29 C39 O9 -97.9(4)
C37 C29 C39 O10 82.1(3)
C38 O8 C37 O7 0.3(6)
C38 O8 C37 C29 -178.0(3)
C39 C29 C30 O6 -178.4(2)
C39 C29 C30 C31 71.5(3)
C39 C29 C37 O7 -113.9(4)
C39 C29 C37 O8 64.4(3)
C40 O10 C39 O9 -1.0(5)
C40 O10 C39 C29 179.0(3)
